data_1512786
loop_
_publ_author_name
'Hassan Hosseini-Monfared'
'Hannaneh Falakian'
'Rahman Bikas'
'Peter Mayer'

_publ_section_title
;
 Intramolecular hydrogen bond effect on keto-enolization of aroylhydrazone
 in copper(II) complexes
;
_journal_name_full
;
Inorganica Chimica Acta
;
_journal_page_first 526
_journal_page_last 534
_journal_paper_doi 10.1016/j.ica.2012.08.022
_journal_volume 394
_journal_year 2013
_chemical_compound_source 'see text'
_chemical_formula_sum 'C18 H13 Cu N5 O7'
_chemical_formula_weight 474.871
_space_group_IT_number 2
_symmetry_cell_setting triclinic
_symmetry_Int_Tables_number 2
_symmetry_space_group_name_Hall '-P 1'
_symmetry_space_group_name_H-M 'P -1'
_cell_angle_alpha 106.5965(19)
_cell_angle_beta 106.734(2)
_cell_angle_gamma 107.0989(19)
_cell_formula_units_Z 6
_cell_length_a 13.1801(5)
_cell_length_b 15.1750(6)
_cell_length_c 16.0452(6)
_cell_measurement_temperature 173
_cell_volume 2686.3(2)
_diffrn_radiation_probe x-ray
_diffrn_radiation_type MoK\a
_diffrn_radiation_wavelength 0.71073
_exptl_absorpt_coefficient_mu 1.278
_exptl_crystal_density_diffrn 1.761
_exptl_crystal_density_method 'Not Measured'
_exptl_crystal_F_000 1446
_cod_data_source_file ICA-2013-394-526-534-3.cif
_cod_data_source_block on319
_cod_depositor_comments
;

2019-04-29
Z value changed to be consistent with given formula
                 miguel
;
_cod_original_formula_units_Z 1
_cod_database_code 1512786

loop_
_symmetry_equiv_pos_site_id
_symmetry_equiv_pos_as_xyz
1 x,y,z
2 -x,-y,-z

loop_
_atom_site_aniso_label
_atom_site_aniso_U_11
_atom_site_aniso_U_22
_atom_site_aniso_U_33
_atom_site_aniso_U_23
_atom_site_aniso_U_13
_atom_site_aniso_U_12
Cu1 0.0269 0.0233 0.0274 0.0120 0.0061 0.0062
Cu2 0.0231 0.0231 0.0274 0.0092 0.0060 0.0038
O1 0.0262 0.0278 0.0272 0.0126 0.0060 0.0036
O2 0.0350 0.0294 0.0358 0.0170 0.0057 0.0037
O3 0.0625 0.0436 0.0617 0.0136 0.0217 0.0242
O4 0.0465 0.0690 0.0582 0.0204 0.0071 0.0264
O5 0.0464 0.0432 0.0642 0.0122 0.0239 0.0148
O6 0.0388 0.0226 0.0381 0.0111 0.0082 0.0058
O7 0.0332 0.0435 0.0460 0.0244 -0.0093 -0.0063
O8 0.0244 0.0274 0.0268 0.0104 0.0054 0.0035
O9 0.0395 0.0290 0.0283 0.0099 0.0059 -0.0040
O10 0.0835 0.0673 0.0484 0.0122 0.0250 0.0247
O11 0.0512 0.0685 0.0739 0.0262 0.0228 0.0121
O12 0.0239 0.0271 0.0428 0.0110 0.0041 0.0046
O13 0.0460 0.0241 0.0781 0.0007 0.0020 -0.0033
O14 0.0303 0.0491 0.0659 0.0079 0.0082 0.0150
N1 0.0253 0.0267 0.0287 0.0095 0.0092 0.0102
N2 0.0255 0.0252 0.0289 0.0126 0.0108 0.0113
N3 0.0268 0.0283 0.0260 0.0121 0.0094 0.0100
N4 0.0454 0.0515 0.0440 0.0174 0.0149 0.0193
N5 0.0329 0.0363 0.0370 0.0236 0.0090 0.0056
N6 0.0268 0.0289 0.0270 0.0103 0.0086 0.0094
N7 0.0207 0.0228 0.0226 0.0045 0.0055 0.0052
N8 0.0224 0.0267 0.0232 0.0087 0.0071 0.0062
N9 0.0592 0.0575 0.0521 0.0179 0.0284 0.0193
N10 0.0362 0.0324 0.0442 0.0134 0.0034 0.0110
C1 0.0287 0.0287 0.0244 0.0068 0.0058 0.0081
C2 0.0395 0.0327 0.0278 0.0158 0.0134 0.0176
C3 0.0375 0.0309 0.0342 0.0206 0.0171 0.0169
C4 0.0290 0.0226 0.0336 0.0146 0.0149 0.0105
C5 0.0197 0.0229 0.0292 0.0078 0.0078 0.0068
C6 0.0239 0.0235 0.0270 0.0096 0.0113 0.0109
C7 0.0306 0.0280 0.0269 0.0133 0.0103 0.0083
C8 0.0174 0.0254 0.0297 0.0091 0.0077 0.0074
C9 0.0189 0.0286 0.0290 0.0129 0.0109 0.0108
C10 0.0184 0.0248 0.0316 0.0083 0.0090 0.0073
C11 0.0216 0.0241 0.0269 0.0060 0.0074 0.0048
C12 0.0244 0.0293 0.0249 0.0118 0.0116 0.0143
C13 0.0318 0.0377 0.0276 0.0134 0.0115 0.0188
C14 0.0521 0.0520 0.0314 0.0249 0.0224 0.0314
C15 0.0444 0.0396 0.0444 0.0259 0.0254 0.0201
C16 0.0328 0.0305 0.0388 0.0191 0.0166 0.0156
C17 0.0229 0.0312 0.0293 0.0135 0.0123 0.0161
C18 0.0188 0.0223 0.0257 0.0099 0.0074 0.0070
C19 0.0292 0.0316 0.0259 0.0053 0.0066 0.0047
C20 0.0332 0.0475 0.0257 0.0163 0.0055 0.0162
C21 0.0343 0.0364 0.0357 0.0193 0.0149 0.0153
C22 0.0294 0.0294 0.0396 0.0149 0.0163 0.0148
C23 0.0227 0.0268 0.0285 0.0085 0.0116 0.0092
C24 0.0197 0.0225 0.0293 0.0088 0.0105 0.0090
C25 0.0275 0.0282 0.0332 0.0131 0.0072 0.0084
C26 0.0223 0.0278 0.0245 0.0075 0.0117 0.0117
C27 0.0203 0.0276 0.0243 0.0077 0.0092 0.0071
C28 0.0224 0.0251 0.0347 0.0055 0.0125 0.0046
C29 0.0190 0.0353 0.0201 0.0055 0.0045 0.0075
C30 0.0230 0.0305 0.0282 0.0085 0.0134 0.0115
C31 0.0322 0.0435 0.0242 0.0125 0.0112 0.0147
C32 0.0380 0.0468 0.0387 0.0257 0.0177 0.0216
C33 0.0360 0.0372 0.0429 0.0232 0.0197 0.0148
C34 0.0261 0.0322 0.0328 0.0115 0.0110 0.0110
C35 0.0247 0.0290 0.0297 0.0113 0.0157 0.0126
C36 0.0236 0.0277 0.0239 0.0081 0.0099 0.0119
Cu3 0.0242 0.0258 0.0206 0.0089 0.0060 0.0061
O15 0.0234 0.0252 0.0223 0.0074 0.0041 0.0026
O16 0.0298 0.0254 0.0237 0.0111 0.0050 0.0023
O17 0.0299 0.0495 0.0402 0.0175 0.0091 0.0047
O18 0.0407 0.0390 0.0238 0.0016 0.0074 0.0165
O19 0.0293 0.0323 0.0342 0.0102 0.0064 0.0082
O20 0.0416 0.0684 0.0741 -0.0039 0.0122 0.0249
O21 0.0717 0.0305 0.0545 -0.0043 -0.0036 0.0113
N11 0.0270 0.0310 0.0226 0.0106 0.0099 0.0110
N12 0.0207 0.0246 0.0178 0.0086 0.0056 0.0078
N13 0.0240 0.0262 0.0186 0.0088 0.0048 0.0079
N14 0.0283 0.0283 0.0287 0.0114 0.0042 0.0084
N15 0.0460 0.0443 0.0361 0.0027 0.0024 0.0213
C37 0.0271 0.0399 0.0288 0.0147 0.0081 0.0089
C38 0.0365 0.0574 0.0311 0.0248 0.0100 0.0238
C39 0.0474 0.0436 0.0380 0.0267 0.0192 0.0254
C40 0.0405 0.0284 0.0305 0.0156 0.0162 0.0181
C41 0.0266 0.0254 0.0270 0.0106 0.0136 0.0130
C42 0.0253 0.0221 0.0205 0.0056 0.0081 0.0107
C43 0.0342 0.0265 0.0313 0.0116 0.0098 0.0061
C44 0.0182 0.0231 0.0255 0.0097 0.0079 0.0084
C45 0.0218 0.0245 0.0212 0.0059 0.0084 0.0108
C46 0.0269 0.0218 0.0260 0.0105 0.0133 0.0102
C47 0.0212 0.0243 0.0220 0.0074 0.0052 0.0068
C48 0.0251 0.0283 0.0292 0.0165 0.0152 0.0157
C49 0.0277 0.0401 0.0259 0.0162 0.0130 0.0210
C50 0.0377 0.0432 0.0399 0.0289 0.0233 0.0254
C51 0.0344 0.0370 0.0441 0.0213 0.0224 0.0161
C52 0.0262 0.0249 0.0360 0.0135 0.0143 0.0087
C53 0.0220 0.0279 0.0239 0.0102 0.0093 0.0132
C54 0.0202 0.0229 0.0270 0.0074 0.0092 0.0057

loop_
_atom_site_label
_atom_site_type_symbol
_atom_site_thermal_displace_type
_atom_site_fract_x
_atom_site_fract_y
_atom_site_fract_z
_atom_site_occupancy
_atom_site_U_iso_or_equiv
Cu1 Cu Uani 0.72209 0.47418 -0.24745 1.000 0.0277
Cu2 Cu Uani 0.93179 0.82113 0.26978 1.000 0.0273
O1 O Uani 0.76052 0.44415 -0.13225 1.000 0.0298
O2 O Uani 1.03886 0.68873 0.10741 1.000 0.0371
O3 O Uani 1.11935 0.76237 0.29794 1.000 0.0581
O4 O Uani 1.20336 0.66312 0.32093 1.000 0.0621
O5 O Uani 0.51046 0.44358 -0.28437 1.000 0.0542
O6 O Uani 0.59037 0.34876 -0.33931 1.000 0.0371
O7 O Uani 0.40260 0.29645 -0.40112 1.000 0.0514
O8 O Uani 0.89751 0.85179 0.15694 1.000 0.0294
O9 O Uani 0.60768 0.62186 -0.08602 1.000 0.0393
O10 O Uani 0.53562 0.61641 -0.32694 1.000 0.0713
O11 O Uani 0.43527 0.62809 -0.23999 1.000 0.0690
O12 O Uani 1.07485 0.94009 0.35034 1.000 0.0359
O13 O Uani 1.12923 1.09717 0.43876 1.000 0.0648
O14 O Uani 0.94868 0.99176 0.38388 1.000 0.0554
N1 N Uani 0.73124 0.54709 -0.33321 1.000 0.0279
N2 N Uani 0.84913 0.59997 -0.15841 1.000 0.0260
N3 N Uani 0.89960 0.60790 -0.06681 1.000 0.0274
N4 N Uani 1.11991 0.67714 0.27619 1.000 0.0484
N5 N Uani 0.49711 0.36266 -0.34226 1.000 0.0367
N6 N Uani 0.91970 0.74956 0.35571 1.000 0.0289
N7 N Uani 0.80060 0.69730 0.18068 1.000 0.0250
N8 N Uani 0.75006 0.69162 0.08996 1.000 0.0260
N9 N Uani 0.52847 0.65279 -0.24984 1.000 0.0571
N10 N Uani 1.05109 1.01421 0.39340 1.000 0.0422
C1 C Uani 0.66312 0.51477 -0.42509 1.000 0.0305
C2 C Uani 0.67029 0.57754 -0.47348 1.000 0.0318
C3 C Uani 0.75122 0.67598 -0.42564 1.000 0.0310
C4 C Uani 0.82493 0.71000 -0.33027 1.000 0.0271
C5 C Uani 0.81240 0.64441 -0.28587 1.000 0.0257
C6 C Uani 0.88245 0.67184 -0.18455 1.000 0.0244
C7 C Uani 0.98071 0.77249 -0.12120 1.000 0.0293
C8 C Uani 0.84530 0.52129 -0.06294 1.000 0.0255
C9 C Uani 0.89013 0.51703 0.03210 1.000 0.0247
C10 C Uani 0.98423 0.60198 0.11250 1.000 0.0264
C11 C Uani 1.02197 0.59265 0.19816 1.000 0.0270
C12 C Uani 0.96890 0.50469 0.21200 1.000 0.0247
C13 C Uani 0.99983 0.49568 0.30020 1.000 0.0313
C14 C Uani 0.93782 0.41031 0.30735 1.000 0.0392
C15 C Uani 0.84240 0.32870 0.22726 1.000 0.0380
C16 C Uani 0.81269 0.33439 0.14139 1.000 0.0316
C17 C Uani 0.87272 0.42165 0.13066 1.000 0.0257
C18 C Uani 0.83879 0.43108 0.04285 1.000 0.0230
C19 C Uani 0.99028 0.78027 0.44749 1.000 0.0336
C20 C Uani 0.97912 0.71734 0.49542 1.000 0.0367
C21 C Uani 0.89200 0.62210 0.44832 1.000 0.0339
C22 C Uani 0.81567 0.59025 0.35492 1.000 0.0313
C23 C Uani 0.83279 0.65486 0.30933 1.000 0.0266
C24 C Uani 0.76137 0.62819 0.20851 1.000 0.0240
C25 C Uani 0.65757 0.53156 0.14933 1.000 0.0315
C26 C Uani 0.80907 0.77797 0.08684 1.000 0.0247
C27 C Uani 0.76640 0.78843 -0.00427 1.000 0.0254
C28 C Uani 0.66765 0.71055 -0.08726 1.000 0.0302
C29 C Uani 0.63428 0.72676 -0.16902 1.000 0.0280
C30 C Uani 0.69456 0.81478 -0.17751 1.000 0.0272
C31 C Uani 0.66663 0.83135 -0.26278 1.000 0.0339
C32 C Uani 0.73351 0.91751 -0.26497 1.000 0.0375
C33 C Uani 0.82859 0.99475 -0.18311 1.000 0.0361
C34 C Uani 0.85519 0.98341 -0.09965 1.000 0.0313
C35 C Uani 0.79011 0.89259 -0.09454 1.000 0.0264
C36 C Uani 0.82187 0.87739 -0.01019 1.000 0.0253
Cu3 Cu Uani 0.60508 0.11827 0.30167 1.000 0.0255
O15 O Uani 0.56664 0.14919 0.18901 1.000 0.0274
O16 O Uani 0.27273 -0.08115 -0.05006 1.000 0.0298
O17 O Uani 0.10433 -0.08399 -0.20999 1.000 0.0443
O18 O Uani 0.20997 -0.09870 -0.29047 1.000 0.0387
O19 O Uani 0.74187 0.24294 0.38710 1.000 0.0355
O20 O Uani 0.60830 0.27926 0.42064 1.000 0.0717
O21 O Uani 0.78564 0.39551 0.47992 1.000 0.0674
N11 N Uani 0.59847 0.04315 0.38573 1.000 0.0272
N12 N Uani 0.46860 -0.00368 0.21420 1.000 0.0220
N13 N Uani 0.41562 -0.00820 0.12477 1.000 0.0246
N14 N Uani 0.19775 -0.05945 -0.21744 1.000 0.0312
N15 N Uani 0.71131 0.30984 0.43045 1.000 0.0484
C37 C Uani 0.67394 0.06949 0.47359 1.000 0.0338
C38 C Uani 0.66358 0.00677 0.52122 1.000 0.0397
C39 C Uani 0.57187 -0.08619 0.47651 1.000 0.0383
C40 C Uani 0.49126 -0.11313 0.38603 1.000 0.0308
C41 C Uani 0.50682 -0.04825 0.34175 1.000 0.0250
C42 C Uani 0.43014 -0.07208 0.24291 1.000 0.0235
C43 C Uani 0.32124 -0.16614 0.18607 1.000 0.0332
C44 C Uani 0.47657 0.07666 0.12013 1.000 0.0225
C45 C Uani 0.43317 0.08573 0.02874 1.000 0.0231
C46 C Uani 0.33302 0.00621 -0.05300 1.000 0.0240
C47 C Uani 0.30027 0.02007 -0.13550 1.000 0.0245
C48 C Uani 0.35831 0.10901 -0.14591 1.000 0.0241
C49 C Uani 0.32356 0.12454 -0.23070 1.000 0.0282
C50 C Uani 0.38456 0.21404 -0.23338 1.000 0.0331
C51 C Uani 0.48045 0.29183 -0.15277 1.000 0.0353
C52 C Uani 0.51393 0.27912 -0.06985 1.000 0.0288
C53 C Uani 0.45452 0.18765 -0.06369 1.000 0.0239
C54 C Uani 0.48820 0.17302 0.02087 1.000 0.0249
H1 H Uiso 0.60796 0.44661 -0.45843 1.000 0.0366
H2 H Uiso 1.00266 0.68748 0.05429 1.000 0.0556
H2A H Uiso 0.62009 0.55288 -0.53860 1.000 0.0382
H3 H Uiso 0.75686 0.72035 -0.45720 1.000 0.0372
H4 H Uiso 0.88270 0.77715 -0.29656 1.000 0.0325
H7A H Uiso 1.04616 0.77811 -0.13981 1.000 0.0439
H7B H Uiso 0.95539 0.82582 -0.12721 1.000 0.0439
H7C H Uiso 1.00498 0.77952 -0.05503 1.000 0.0439
H9 H Uiso 0.64207 0.61983 -0.03411 1.000 0.0589
H13 H Uiso 1.06391 0.54908 0.35474 1.000 0.0375
H14 H Uiso 0.95919 0.40567 0.36725 1.000 0.0471
H15 H Uiso 0.79964 0.27049 0.23376 1.000 0.0455
H16A H Uiso 0.75038 0.27875 0.08739 1.000 0.0379
H18 H Uiso 0.77734 0.37497 -0.01130 1.000 0.0276
H19 H Uiso 1.04937 0.84689 0.48034 1.000 0.0403
H20 H Uiso 1.03092 0.73988 0.55970 1.000 0.0441
H21 H Uiso 0.88387 0.57772 0.47977 1.000 0.0407
H22 H Uiso 0.75294 0.52549 0.32285 1.000 0.0375
H25A H Uiso 0.62651 0.52582 0.08377 1.000 0.0473
H25B H Uiso 0.67936 0.47529 0.15016 1.000 0.0473
H25C H Uiso 0.59825 0.52974 0.17498 1.000 0.0473
H31 H Uiso 0.60082 0.78189 -0.31852 1.000 0.0406
H32 H Uiso 0.71549 0.92566 -0.32328 1.000 0.0450
H33 H Uiso 0.87383 1.05439 -0.18621 1.000 0.0434
H34 H Uiso 0.91783 1.03643 -0.04386 1.000 0.0375
H36 H Uiso 0.88444 0.93084 0.04534 1.000 0.0303
H16 H Uiso 0.30335 -0.07976 0.00429 1.000 0.0447
H37 H Uiso 0.73731 0.13385 0.50468 1.000 0.0405
H38 H Uiso 0.71894 0.02759 0.58383 1.000 0.0476
H39 H Uiso 0.56379 -0.13137 0.50714 1.000 0.0459
H40 H Uiso 0.42569 -0.17609 0.35490 1.000 0.0369
H43A H Uiso 0.28575 -0.16980 0.12178 1.000 0.0498
H43B H Uiso 0.26691 -0.16554 0.21679 1.000 0.0498
H43C H Uiso 0.33957 -0.22487 0.18233 1.000 0.0498
H49 H Uiso 0.25822 0.07331 -0.28578 1.000 0.0338
H50 H Uiso 0.36121 0.22324 -0.29095 1.000 0.0398
H51 H Uiso 0.52168 0.35284 -0.15597 1.000 0.0423
H52 H Uiso 0.57807 0.33224 -0.01515 1.000 0.0346
H54 H Uiso 0.55237 0.22631 0.07542 1.000 0.0299

loop_
_atom_type_symbol
_atom_type_description
_atom_type_scat_dispersion_real
_atom_type_scat_dispersion_imag
_atom_type_scat_source
C C 0.0033 0.0016 ' International Tables Vol C Tables 4.2.6.8 and 6.1.1.4'
H H 0.0000 0.0000 ' International Tables Vol C Tables 4.2.6.8 and 6.1.1.4'
Cu Cu 0.3201 1.2651 ' International Tables Vol C Tables 4.2.6.8 and 6.1.1.4'
N N 0.0061 0.0033 ' International Tables Vol C Tables 4.2.6.8 and 6.1.1.4'
O O 0.0106 0.0060 ' International Tables Vol C Tables 4.2.6.8 and 6.1.1.4'

loop_
_geom_angle_atom_site_label_1
_geom_angle_atom_site_label_2
_geom_angle_atom_site_label_3
_geom_angle
_geom_angle_site_symmetry_1
_geom_angle_site_symmetry_3
_geom_angle_publ_flag
O1 Cu1 O5 99.80 . . yes
O1 Cu1 O6 100.92 . . yes
O1 Cu1 N1 160.59 . . yes
O1 Cu1 N2 80.37 . . yes
O1 Cu1 O4 86.71 . 2_765 yes
O5 Cu1 O6 55.53 . . yes
O5 Cu1 N1 92.15 . . yes
O5 Cu1 N2 123.10 . . yes
O4 Cu1 O5 125.32 2_765 . yes
O6 Cu1 N1 98.45 . . yes
O6 Cu1 N2 178.19 . . yes
O4 Cu1 O6 69.87 2_765 . yes
N1 Cu1 N2 80.29 . . yes
O4 Cu1 N1 98.86 2_765 . yes
O4 Cu1 N2 111.56 2_765 . yes
O3 Cu2 O8 110.96 . . yes
O3 Cu2 O12 71.37 . . yes
O3 Cu2 O14 122.38 . . yes
O3 Cu2 N6 74.85 . . yes
O3 Cu2 N7 102.88 . . yes
O8 Cu2 O12 96.94 . . yes
O8 Cu2 O14 95.01 . . yes
O8 Cu2 N6 161.23 . . yes
O8 Cu2 N7 80.63 . . yes
O12 Cu2 O14 54.59 . . yes
O12 Cu2 N6 101.81 . . yes
O12 Cu2 N7 172.61 . . yes
O14 Cu2 N6 96.46 . . yes
O14 Cu2 N7 132.39 . . yes
N6 Cu2 N7 80.67 . . yes
O18 Cu3 O19 69.93 2_655 . yes
O20 Cu3 N11 94.66 . . yes
O20 Cu3 N12 125.94 . . yes
O18 Cu3 O20 123.73 2_655 . yes
N11 Cu3 N12 80.45 . . yes
O18 Cu3 N11 92.23 2_655 . yes
O18 Cu3 N12 110.29 2_655 . yes
O19 Cu3 N11 101.24 . . yes
O15 Cu3 O19 98.11 . . yes
O15 Cu3 O20 97.41 . . yes
O15 Cu3 N11 160.64 . . yes
O15 Cu3 N12 80.21 . . yes
O15 Cu3 O18 93.58 . 2_655 yes
O19 Cu3 O20 53.95 . . yes
O19 Cu3 N12 178.30 . . yes
Cu1 O1 C8 109.17 . . yes
Cu2 O3 N4 130.49 . . yes
Cu1 O4 N4 125.70 2_765 . yes
Cu1 O5 N5 80.36 . . yes
Cu1 O6 N5 107.04 . . yes
Cu2 O8 C26 110.31 . . yes
Cu2 O12 N10 109.41 . . yes
Cu2 O14 N10 79.34 . . yes
C10 O2 H2 109.00 . . no
C28 O9 H9 109.00 . . no
Cu3 O15 C44 110.72 . . yes
Cu3 O18 N14 126.99 2_655 . yes
Cu3 O19 N15 109.89 . . yes
Cu3 O20 N15 79.37 . . yes
C46 O16 H16 109.00 . . no
C1 N1 C5 118.89 . . yes
Cu1 N1 C1 128.17 . . yes
Cu1 N1 C5 112.67 . . yes
Cu1 N2 C6 120.30 . . yes
Cu1 N2 N3 116.44 . . yes
N3 N2 C6 123.26 . . yes
N2 N3 C8 108.45 . . yes
O3 N4 O4 121.44 . . yes
O4 N4 C11 118.96 . . yes
O3 N4 C11 119.60 . . yes
O6 N5 O7 119.03 . . yes
O5 N5 O7 124.16 . . yes
O5 N5 O6 116.81 . . yes
Cu2 N6 C23 112.44 . . yes
C19 N6 C23 119.05 . . yes
Cu2 N6 C19 128.28 . . yes
Cu2 N7 C24 119.85 . . yes
N8 N7 C24 123.95 . . yes
Cu2 N7 N8 116.09 . . yes
N7 N8 C26 108.27 . . yes
O10 N9 C29 117.59 . . yes
O10 N9 O11 122.92 . . yes
O11 N9 C29 119.49 . . yes
O12 N10 O14 116.17 . . yes
O12 N10 O13 118.20 . . yes
O13 N10 O14 125.62 . . yes
C37 N11 C41 118.80 . . yes
Cu3 N11 C37 128.39 . . yes
Cu3 N11 C41 112.70 . . yes
N13 N12 C42 124.25 . . yes
Cu3 N12 N13 116.12 . . yes
Cu3 N12 C42 119.56 . . yes
N12 N13 C44 108.42 . . yes
O18 N14 C47 117.88 . . yes
O17 N14 O18 123.67 . . yes
O17 N14 C47 118.46 . . yes
O19 N15 O20 116.09 . . yes
O19 N15 O21 118.14 . . yes
O20 N15 O21 125.70 . . yes
N1 C1 C2 122.20 . . yes
C1 C2 C3 119.00 . . no
C2 C3 C4 119.37 . . no
C3 C4 C5 118.84 . . no
C4 C5 C6 124.19 . . no
N1 C5 C6 114.14 . . yes
N1 C5 C4 121.66 . . yes
N2 C6 C7 124.65 . . yes
C5 C6 C7 122.97 . . no
N2 C6 C5 112.38 . . yes
O1 C8 C9 119.13 . . yes
N3 C8 C9 115.30 . . yes
O1 C8 N3 125.57 . . yes
C8 C9 C18 119.31 . . no
C10 C9 C18 119.34 . . no
C8 C9 C10 121.34 . . no
C9 C10 C11 118.33 . . no
O2 C10 C11 118.91 . . yes
O2 C10 C9 122.74 . . yes
C10 C11 C12 123.57 . . no
N4 C11 C12 119.31 . . yes
N4 C11 C10 117.11 . . yes
C13 C12 C17 118.30 . . no
C11 C12 C17 116.77 . . no
C11 C12 C13 124.84 . . no
C12 C13 C14 120.28 . . no
C13 C14 C15 121.42 . . no
C14 C15 C16 119.48 . . no
C15 C16 C17 121.23 . . no
C16 C17 C18 121.96 . . no
C12 C17 C18 118.76 . . no
C12 C17 C16 119.25 . . no
C9 C18 C17 123.13 . . no
N6 C19 C20 121.88 . . yes
C19 C20 C21 118.79 . . no
C20 C21 C22 120.27 . . no
C21 C22 C23 118.64 . . no
N6 C23 C22 121.29 . . yes
C22 C23 C24 124.00 . . no
N6 C23 C24 114.71 . . yes
N7 C24 C25 125.79 . . yes
C23 C24 C25 122.09 . . no
N7 C24 C23 112.12 . . yes
O8 C26 N8 124.69 . . yes
O8 C26 C27 118.45 . . yes
N8 C26 C27 116.84 . . yes
C26 C27 C28 123.07 . . no
C26 C27 C36 119.09 . . no
C28 C27 C36 117.83 . . no
O9 C28 C29 119.89 . . yes
C27 C28 C29 119.10 . . no
O9 C28 C27 121.01 . . yes
C28 C29 C30 123.47 . . no
N9 C29 C28 119.30 . . yes
N9 C29 C30 117.14 . . yes
C29 C30 C31 124.88 . . no
C29 C30 C35 117.09 . . no
C31 C30 C35 118.02 . . no
C30 C31 C32 120.52 . . no
C31 C32 C33 121.69 . . no
C32 C33 C34 119.48 . . no
C33 C34 C35 120.90 . . no
C30 C35 C34 119.29 . . no
C30 C35 C36 119.37 . . no
C34 C35 C36 121.28 . . no
C27 C36 C35 122.96 . . no
N1 C1 H1 119.00 . . no
C2 C1 H1 119.00 . . no
C1 C2 H2A 121.00 . . no
C3 C2 H2A 121.00 . . no
C4 C3 H3 120.00 . . no
C2 C3 H3 120.00 . . no
C5 C4 H4 121.00 . . no
C3 C4 H4 121.00 . . no
C6 C7 H7A 109.00 . . no
C6 C7 H7C 109.00 . . no
H7A C7 H7B 109.00 . . no
C6 C7 H7B 109.00 . . no
H7B C7 H7C 109.00 . . no
H7A C7 H7C 109.00 . . no
C12 C13 H13 120.00 . . no
C14 C13 H13 120.00 . . no
C13 C14 H14 119.00 . . no
C15 C14 H14 119.00 . . no
C16 C15 H15 120.00 . . no
C14 C15 H15 120.00 . . no
C17 C16 H16A 119.00 . . no
C15 C16 H16A 119.00 . . no
C17 C18 H18 118.00 . . no
C9 C18 H18 118.00 . . no
N6 C19 H19 119.00 . . no
C20 C19 H19 119.00 . . no
C21 C20 H20 121.00 . . no
C19 C20 H20 121.00 . . no
C20 C21 H21 120.00 . . no
C22 C21 H21 120.00 . . no
C23 C22 H22 121.00 . . no
C21 C22 H22 121.00 . . no
C24 C25 H25A 109.00 . . no
C24 C25 H25C 109.00 . . no
H25A C25 H25B 109.00 . . no
H25B C25 H25C 109.00 . . no
C24 C25 H25B 109.00 . . no
H25A C25 H25C 109.00 . . no
C32 C31 H31 120.00 . . no
C30 C31 H31 120.00 . . no
C31 C32 H32 119.00 . . no
C33 C32 H32 119.00 . . no
C34 C33 H33 120.00 . . no
C32 C33 H33 120.00 . . no
C35 C34 H34 120.00 . . no
C33 C34 H34 120.00 . . no
C27 C36 H36 119.00 . . no
C35 C36 H36 119.00 . . no
N11 C37 C38 122.50 . . yes
C37 C38 C39 118.85 . . no
C38 C39 C40 119.01 . . no
C39 C40 C41 119.53 . . no
N11 C41 C42 114.71 . . yes
C40 C41 C42 123.98 . . no
N11 C41 C40 121.27 . . yes
N12 C42 C41 112.40 . . yes
C41 C42 C43 122.04 . . no
N12 C42 C43 125.56 . . yes
O15 C44 N13 124.52 . . yes
N13 C44 C45 116.49 . . yes
O15 C44 C45 118.98 . . yes
C44 C45 C46 122.26 . . no
C44 C45 C54 119.35 . . no
C46 C45 C54 118.38 . . no
O16 C46 C45 121.79 . . yes
O16 C46 C47 119.81 . . yes
C45 C46 C47 118.39 . . no
N14 C47 C48 117.58 . . yes
C46 C47 C48 124.06 . . no
N14 C47 C46 118.34 . . yes
C47 C48 C49 124.32 . . no
C49 C48 C53 119.02 . . no
C47 C48 C53 116.62 . . no
C48 C49 C50 120.03 . . no
C49 C50 C51 121.37 . . no
C50 C51 C52 119.51 . . no
C51 C52 C53 121.27 . . no
C48 C53 C52 118.79 . . no
C52 C53 C54 122.05 . . no
C48 C53 C54 119.16 . . no
C45 C54 C53 123.33 . . no
N11 C37 H37 119.00 . . no
C38 C37 H37 119.00 . . no
C37 C38 H38 121.00 . . no
C39 C38 H38 121.00 . . no
C38 C39 H39 120.00 . . no
C40 C39 H39 120.00 . . no
C39 C40 H40 120.00 . . no
C41 C40 H40 120.00 . . no
C42 C43 H43A 109.00 . . no
C42 C43 H43B 109.00 . . no
C42 C43 H43C 109.00 . . no
H43A C43 H43B 109.00 . . no
H43A C43 H43C 109.00 . . no
H43B C43 H43C 109.00 . . no
C48 C49 H49 120.00 . . no
C50 C49 H49 120.00 . . no
C49 C50 H50 119.00 . . no
C51 C50 H50 119.00 . . no
C50 C51 H51 120.00 . . no
C52 C51 H51 120.00 . . no
C51 C52 H52 119.00 . . no
C53 C52 H52 119.00 . . no
C45 C54 H54 118.00 . . no
C53 C54 H54 118.00 . . no

loop_
_geom_bond_atom_site_label_1
_geom_bond_atom_site_label_2
_geom_bond_distance
_geom_bond_site_symmetry_2
_geom_bond_publ_flag
Cu1 O1 1.9896 . yes
Cu1 O5 2.5450 . yes
Cu1 O6 1.9467 . yes
Cu1 N1 2.0047 . yes
Cu1 N2 1.9166 . yes
Cu1 O4 2.6766 2_765 yes
Cu2 O3 2.8273 . yes
Cu2 O8 1.9575 . yes
Cu2 O12 1.9357 . yes
Cu2 O14 2.6124 . yes
Cu2 N6 1.9965 . yes
Cu2 N7 1.9225 . yes
Cu3 O18 2.5904 2_655 yes
Cu3 O19 1.9489 . yes
Cu3 O20 2.6158 . yes
Cu3 O15 1.9600 . yes
Cu3 N12 1.9326 . yes
Cu3 N11 2.0034 . yes
O1 C8 1.2756 . yes
O2 C10 1.3401 . yes
O3 N4 1.2425 . yes
O4 N4 1.2411 . yes
O5 N5 1.2366 . yes
O6 N5 1.2970 . yes
O7 N5 1.2237 . yes
O8 C26 1.2791 . yes
O9 C28 1.3547 . yes
O10 N9 1.2455 . yes
O11 N9 1.2448 . yes
O12 N10 1.3146 . yes
O13 N10 1.2074 . yes
O14 N10 1.2420 . yes
O2 H2 0.8400 . no
O9 H9 0.8400 . no
O15 C44 1.2741 . yes
O16 C46 1.3525 . yes
O17 N14 1.2287 . yes
O18 N14 1.2329 . yes
O19 N15 1.2943 . yes
O20 N15 1.2442 . yes
O21 N15 1.2222 . yes
O16 H16 0.8400 . no
N1 C5 1.3654 . yes
N1 C1 1.3363 . yes
N2 N3 1.3805 . yes
N2 C6 1.2821 . yes
N3 C8 1.3276 . yes
N4 C11 1.4341 . yes
N6 C23 1.3643 . yes
N6 C19 1.3473 . yes
N7 N8 1.3807 . yes
N7 C24 1.2838 . yes
N8 C26 1.3361 . yes
N9 C29 1.4467 . yes
N11 C37 1.3316 . yes
N11 C41 1.3586 . yes
N12 N13 1.3748 . yes
N12 C42 1.2825 . yes
N13 C44 1.3379 . yes
N14 C47 1.4568 . yes
C1 C2 1.3895 . no
C2 C3 1.3766 . no
C3 C4 1.3962 . no
C4 C5 1.3791 . no
C5 C6 1.4804 . no
C6 C7 1.4950 . no
C8 C9 1.4961 . no
C9 C18 1.3660 . no
C9 C10 1.4328 . no
C10 C11 1.3840 . no
C11 C12 1.4247 . no
C12 C13 1.4136 . no
C12 C17 1.4376 . no
C13 C14 1.3696 . no
C14 C15 1.4181 . no
C15 C16 1.3551 . no
C16 C17 1.4149 . no
C17 C18 1.4125 . no
C19 C20 1.3882 . no
C20 C21 1.3708 . no
C21 C22 1.3869 . no
C22 C23 1.3864 . no
C23 C24 1.4806 . no
C24 C25 1.4834 . no
C26 C27 1.4800 . no
C27 C36 1.3780 . no
C27 C28 1.4361 . no
C28 C29 1.3750 . no
C29 C30 1.4057 . no
C30 C31 1.4253 . no
C30 C35 1.4194 . no
C31 C32 1.3617 . no
C32 C33 1.4065 . no
C33 C34 1.3576 . no
C34 C35 1.4324 . no
C35 C36 1.4031 . no
C1 H1 0.9500 . no
C2 H2A 0.9500 . no
C3 H3 0.9500 . no
C4 H4 0.9500 . no
C7 H7A 0.9800 . no
C7 H7B 0.9800 . no
C7 H7C 0.9800 . no
C13 H13 0.9500 . no
C14 H14 0.9500 . no
C15 H15 0.9500 . no
C16 H16A 0.9500 . no
C18 H18 0.9500 . no
C19 H19 0.9500 . no
C20 H20 0.9500 . no
C21 H21 0.9500 . no
C22 H22 0.9500 . no
C25 H25B 0.9800 . no
C25 H25C 0.9800 . no
C25 H25A 0.9800 . no
C31 H31 0.9500 . no
C32 H32 0.9500 . no
C33 H33 0.9500 . no
C34 H34 0.9500 . no
C36 H36 0.9500 . no
C37 C38 1.3812 . no
C38 C39 1.3732 . no
C39 C40 1.3859 . no
C40 C41 1.3714 . no
C41 C42 1.4839 . no
C42 C43 1.4923 . no
C44 C45 1.4749 . no
C45 C46 1.4426 . no
C45 C54 1.3712 . no
C46 C47 1.3660 . no
C47 C48 1.4248 . no
C48 C53 1.4213 . no
C48 C49 1.4155 . no
C49 C50 1.3800 . no
C50 C51 1.4047 . no
C51 C52 1.3639 . no
C52 C53 1.4261 . no
C53 C54 1.4037 . no
C37 H37 0.9500 . no
C38 H38 0.9500 . no
C39 H39 0.9500 . no
C40 H40 0.9500 . no
C43 H43A 0.9800 . no
C43 H43B 0.9800 . no
C43 H43C 0.9800 . no
C49 H49 0.9500 . no
C50 H50 0.9500 . no
C51 H51 0.9500 . no
C52 H52 0.9500 . no
C54 H54 0.9500 . no

loop_
_geom_hbond_atom_site_label_D
_geom_hbond_atom_site_label_H
_geom_hbond_atom_site_label_A
_geom_hbond_distance_DH
_geom_hbond_distance_HA
_geom_hbond_distance_DA
_geom_hbond_angle_DHA
_geom_hbond_site_symmetry_A
_geom_hbond_publ_flag
O2 H2 N3 0.8400 1.8000 2.5398 145.00 . yes
O9 H9 N8 0.8400 1.8400 2.5862 147.00 . yes
O16 H16 N13 0.8400 1.8200 2.5688 147.00 . yes
C2 H2A O10 0.9500 2.5800 3.3462 138.00 2_664 yes
C3 H3 O7 0.9500 2.5000 3.1513 126.00 2_664 yes
C7 H7C N3 0.9800 2.4900 2.8905 104.00 . yes
C13 H13 O4 0.9500 2.4300 2.9592 115.00 . yes
C13 H13 O21 0.9500 2.5300 3.3691 148.00 2_766 yes
C18 H18 O1 0.9500 2.4400 2.7869 101.00 . yes
C22 H22 O11 0.9500 2.5100 3.4454 170.00 2_665 yes
C25 H25A N8 0.9800 2.5200 2.9228 104.00 . yes
C25 H25C O5 0.9800 2.5800 3.5396 165.00 2_665 yes
C31 H31 O10 0.9500 2.3500 2.9028 116.00 . yes
C31 H31 O20 0.9500 2.4800 3.3275 148.00 2_665 yes
C36 H36 O8 0.9500 2.4200 2.7604 101.00 . yes
C38 H38 O12 0.9500 2.4500 3.1792 133.00 2_766 yes
C40 H40 O6 0.9500 2.5000 3.2012 131.00 2_655 yes
C43 H43A N13 0.9800 2.5200 2.9253 104.00 . yes
C49 H49 O18 0.9500 2.4700 2.9953 115.00 . yes
C49 H49 O14 0.9500 2.4400 3.2787 147.00 2_665 yes
C50 H50 O7 0.9500 2.4400 3.3136 152.00 . yes
C54 H54 O15 0.9500 2.4200 2.7658 101.00 . yes

loop_
_geom_torsion_atom_site_label_1
_geom_torsion_atom_site_label_2
_geom_torsion_atom_site_label_3
_geom_torsion_atom_site_label_4
_geom_torsion
_geom_torsion_site_symmetry_1
_geom_torsion_site_symmetry_2
_geom_torsion_publ_flag
O5 Cu1 O1 C8 -121.88 . . no
O6 Cu1 O1 C8 -178.40 . . no
N2 Cu1 O1 C8 0.31 . . no
O4 Cu1 O1 C8 112.83 2_765 . no
O1 Cu1 O6 N5 97.48 . . no
O5 Cu1 N1 C1 -54.71 . . no
O6 Cu1 N1 C1 0.74 . . no
N2 Cu1 N1 C1 -177.94 . . no
O4 Cu1 N1 C1 71.54 2_765 . no
O1 Cu1 O4 N4 37.27 2_765 2_765 no
O5 Cu1 O4 N4 136.95 2_765 2_765 no
O6 Cu1 O4 N4 140.16 2_765 2_765 no
N1 Cu1 O4 N4 -124.02 2_765 2_765 no
N2 Cu1 O4 N4 -41.03 2_765 2_765 no
O1 Cu1 O5 N5 -99.65 . . no
O6 Cu1 O5 N5 -3.07 . . no
N1 Cu1 O5 N5 95.71 . . no
N2 Cu1 O5 N5 175.51 . . no
O4 Cu1 O5 N5 -6.72 2_765 . no
O5 Cu1 N2 C6 -84.23 . . no
O5 Cu1 O6 N5 3.02 . . no
N1 Cu1 O6 N5 -83.76 . . no
O4 Cu1 O6 N5 179.85 2_765 . no
O5 Cu1 N2 N3 95.00 . . no
N1 Cu1 N2 N3 -178.80 . . no
O5 Cu1 N1 C5 119.32 . . no
O6 Cu1 N1 C5 174.78 . . no
N2 Cu1 N1 C5 -3.91 . . no
O4 Cu1 N1 C5 -114.43 2_765 . no
O1 Cu1 N2 N3 -0.48 . . no
O1 Cu1 N2 C6 -179.71 . . no
O4 Cu1 N2 N3 -83.04 2_765 . no
O4 Cu1 N2 C6 97.73 2_765 . no
N1 Cu1 N2 C6 1.97 . . no
O12 Cu2 O8 C26 174.01 . . no
O8 Cu2 O3 N4 -98.15 . . no
O3 Cu2 O8 C26 101.35 . . no
O14 Cu2 O3 N4 151.13 . . no
N6 Cu2 O3 N4 63.06 . . no
N7 Cu2 O3 N4 -13.39 . . no
O14 Cu2 O8 C26 -131.12 . . no
N7 Cu2 O8 C26 1.06 . . no
O3 Cu2 O12 N10 -163.17 . . no
O8 Cu2 O12 N10 87.00 . . no
O14 Cu2 O12 N10 -4.23 . . no
N6 Cu2 O12 N10 -93.80 . . no
O3 Cu2 O14 N10 28.09 . . no
O8 Cu2 O14 N10 -90.66 . . no
O12 Cu2 O14 N10 4.30 . . no
N6 Cu2 O14 N10 104.22 . . no
N7 Cu2 O14 N10 -172.54 . . no
O12 Cu2 O3 N4 171.42 . . no
O12 Cu2 N6 C23 -171.09 . . no
O14 Cu2 N6 C23 133.80 . . no
N7 Cu2 N6 C23 1.82 . . no
O3 Cu2 N7 N8 -110.45 . . no
O8 Cu2 N7 N8 -0.93 . . no
O14 Cu2 N7 N8 87.31 . . no
N6 Cu2 N7 N8 177.57 . . no
O3 Cu2 N7 C24 73.21 . . no
O8 Cu2 N7 C24 -177.26 . . no
O14 Cu2 N7 C24 -89.02 . . no
O3 Cu2 N6 C19 70.08 . . no
O12 Cu2 N6 C19 3.33 . . no
O14 Cu2 N6 C19 -51.77 . . no
N7 Cu2 N6 C19 176.25 . . no
O3 Cu2 N6 C23 -104.35 . . no
N6 Cu2 N7 C24 1.23 . . no
N11 Cu3 O19 N15 -92.68 . . no
O18 Cu3 O19 N15 179.06 2_655 . no
O20 Cu3 O19 N15 -5.10 . . no
O19 Cu3 O20 N15 5.08 . . no
N11 Cu3 O20 N15 105.59 . . no
N12 Cu3 O20 N15 -172.83 . . no
O18 Cu3 O20 N15 9.77 2_655 . no
O19 Cu3 N11 C37 -4.90 . . no
O20 Cu3 N11 C37 -59.04 . . no
O15 Cu3 O20 N15 -89.58 . . no
O19 Cu3 O18 N14 136.23 2_655 2_655 no
O20 Cu3 O18 N14 140.27 2_655 2_655 no
N11 Cu3 O18 N14 -122.63 2_655 2_655 no
N12 Cu3 O18 N14 -41.98 2_655 2_655 no
O15 Cu3 O19 N15 88.20 . . no
O18 Cu3 N11 C41 -111.00 2_655 . no
O15 Cu3 N12 N13 -0.68 . . no
O20 Cu3 N12 N13 91.42 . . no
N11 Cu3 N12 N13 -179.74 . . no
O18 Cu3 N12 N13 -90.89 2_655 . no
O15 Cu3 N12 C42 -177.54 . . no
O20 Cu3 N12 C42 -85.45 . . no
N11 Cu3 N12 C42 3.39 . . no
O18 Cu3 N12 C42 92.24 2_655 . no
O20 Cu3 O15 C44 -125.45 . . no
N12 Cu3 N11 C37 175.27 . . no
O18 Cu3 N11 C37 65.07 2_655 . no
O19 Cu3 N11 C41 179.03 . . no
O20 Cu3 N11 C41 124.90 . . no
N12 Cu3 N11 C41 -0.79 . . no
N12 Cu3 O15 C44 -0.13 . . no
O18 Cu3 O15 C44 109.85 2_655 . no
O19 Cu3 O15 C44 -179.93 . . no
O15 Cu3 O18 N14 38.89 2_655 2_655 no
Cu1 O1 C8 N3 -0.10 . . no
Cu1 O1 C8 C9 179.91 . . no
Cu2 O3 N4 O4 -153.84 . . no
Cu2 O3 N4 C11 25.74 . . no
Cu1 O4 N4 C11 33.21 2_765 . no
Cu1 O4 N4 O3 -147.22 2_765 . no
Cu1 O5 N5 O7 -175.56 . . no
Cu1 O5 N5 O6 4.26 . . no
Cu1 O6 N5 O5 -5.74 . . no
Cu1 O6 N5 O7 174.08 . . no
Cu2 O8 C26 C27 177.54 . . no
Cu2 O8 C26 N8 -1.16 . . no
Cu2 O12 N10 O13 -172.33 . . no
Cu2 O12 N10 O14 8.11 . . no
Cu2 O14 N10 O13 174.71 . . no
Cu2 O14 N10 O12 -5.76 . . no
Cu3 O15 C44 N13 1.03 . . no
Cu3 O15 C44 C45 179.71 . . no
Cu3 O18 N14 O17 -150.86 2_655 . no
Cu3 O18 N14 C47 28.81 2_655 . no
Cu3 O19 N15 O21 -173.15 . . no
Cu3 O19 N15 O20 9.68 . . no
Cu3 O20 N15 O21 176.19 . . no
Cu3 O20 N15 O19 -6.89 . . no
Cu1 N1 C1 C2 172.17 . . no
C5 N1 C1 C2 -1.53 . . no
C1 N1 C5 C6 179.80 . . no
Cu1 N1 C5 C4 -174.08 . . no
C1 N1 C5 C4 0.57 . . no
Cu1 N1 C5 C6 5.16 . . no
Cu1 N2 C6 C5 0.31 . . no
C6 N2 N3 C8 179.74 . . no
Cu1 N2 C6 C7 -179.64 . . no
Cu1 N2 N3 C8 0.54 . . no
N3 N2 C6 C7 1.18 . . no
N3 N2 C6 C5 -178.87 . . no
N2 N3 C8 O1 -0.27 . . no
N2 N3 C8 C9 179.71 . . no
O4 N4 C11 C12 51.34 . . no
O4 N4 C11 C10 -128.69 . . no
O3 N4 C11 C10 51.73 . . no
O3 N4 C11 C12 -128.24 . . no
C23 N6 C19 C20 1.82 . . no
Cu2 N6 C19 C20 -172.29 . . no
Cu2 N6 C23 C24 -4.20 . . no
C19 N6 C23 C22 0.28 . . no
C19 N6 C23 C24 -179.20 . . no
Cu2 N6 C23 C22 175.28 . . no
Cu2 N7 C24 C25 176.57 . . no
C24 N7 N8 C26 176.75 . . no
N8 N7 C24 C25 0.54 . . no
N8 N7 C24 C23 -179.76 . . no
Cu2 N7 N8 C26 0.59 . . no
Cu2 N7 C24 C23 -3.73 . . no
N7 N8 C26 O8 0.42 . . no
N7 N8 C26 C27 -178.30 . . no
O11 N9 C29 C28 55.98 . . no
O10 N9 C29 C28 -123.90 . . no
O10 N9 C29 C30 59.30 . . no
O11 N9 C29 C30 -120.82 . . no
C37 N11 C41 C42 -177.90 . . no
C37 N11 C41 C40 -0.12 . . no
Cu3 N11 C41 C42 -1.42 . . no
Cu3 N11 C41 C40 176.36 . . no
C41 N11 C37 C38 1.00 . . no
Cu3 N11 C37 C38 -174.86 . . no
C42 N12 N13 C44 177.98 . . no
Cu3 N12 C42 C43 175.07 . . no
Cu3 N12 C42 C41 -4.93 . . no
N13 N12 C42 C41 178.47 . . no
Cu3 N12 N13 C44 1.28 . . no
N13 N12 C42 C43 -1.53 . . no
N12 N13 C44 C45 179.75 . . no
N12 N13 C44 O15 -1.54 . . no
O18 N14 C47 C46 -120.14 . . no
O18 N14 C47 C48 61.61 . . no
O17 N14 C47 C48 -118.71 . . no
O17 N14 C47 C46 59.55 . . no
N1 C1 C2 C3 0.86 . . no
C1 C2 C3 C4 0.79 . . no
C2 C3 C4 C5 -1.69 . . no
C3 C4 C5 N1 1.04 . . no
C3 C4 C5 C6 -178.12 . . no
N1 C5 C6 N2 -3.71 . . no
N1 C5 C6 C7 176.24 . . no
C4 C5 C6 N2 175.51 . . no
C4 C5 C6 C7 -4.55 . . no
N3 C8 C9 C18 179.47 . . no
N3 C8 C9 C10 0.76 . . no
O1 C8 C9 C10 -179.25 . . no
O1 C8 C9 C18 -0.55 . . no
C8 C9 C10 C11 -179.53 . . no
C8 C9 C10 O2 -1.34 . . no
C18 C9 C10 O2 179.97 . . no
C10 C9 C18 C17 1.02 . . no
C8 C9 C18 C17 -177.71 . . no
C18 C9 C10 C11 1.77 . . no
C9 C10 C11 N4 177.03 . . no
C9 C10 C11 C12 -3.00 . . no
O2 C10 C11 C12 178.75 . . no
O2 C10 C11 N4 -1.22 . . no
C10 C11 C12 C13 -175.01 . . no
C10 C11 C12 C17 1.38 . . no
N4 C11 C12 C13 4.95 . . no
N4 C11 C12 C17 -178.65 . . no
C13 C12 C17 C18 178.05 . . no
C17 C12 C13 C14 -1.08 . . no
C13 C12 C17 C16 0.00 . . no
C11 C12 C13 C14 175.26 . . no
C11 C12 C17 C18 1.42 . . no
C11 C12 C17 C16 -176.64 . . no
C12 C13 C14 C15 0.64 . . no
C13 C14 C15 C16 0.97 . . no
C14 C15 C16 C17 -2.08 . . no
C15 C16 C17 C18 -176.38 . . no
C15 C16 C17 C12 1.61 . . no
C16 C17 C18 C9 175.36 . . no
C12 C17 C18 C9 -2.64 . . no
N6 C19 C20 C21 -1.49 . . no
C19 C20 C21 C22 -0.95 . . no
C20 C21 C22 C23 2.94 . . no
C21 C22 C23 C24 176.80 . . no
C21 C22 C23 N6 -2.63 . . no
C22 C23 C24 C25 5.41 . . no
C22 C23 C24 N7 -174.30 . . no
N6 C23 C24 C25 -175.12 . . no
N6 C23 C24 N7 5.16 . . no
N8 C26 C27 C28 -0.91 . . no
N8 C26 C27 C36 177.82 . . no
O8 C26 C27 C36 -0.98 . . no
O8 C26 C27 C28 -179.71 . . no
C26 C27 C36 C35 177.57 . . no
C36 C27 C28 C29 1.40 . . no
C28 C27 C36 C35 -3.63 . . no
C36 C27 C28 O9 -178.81 . . no
C26 C27 C28 C29 -179.85 . . no
C26 C27 C28 O9 -0.06 . . no
O9 C28 C29 C30 -177.23 . . no
C27 C28 C29 C30 2.56 . . no
C27 C28 C29 N9 -174.03 . . no
O9 C28 C29 N9 6.18 . . no
N9 C29 C30 C35 172.44 . . no
C28 C29 C30 C31 175.90 . . no
N9 C29 C30 C31 -7.44 . . no
C28 C29 C30 C35 -4.22 . . no
C31 C30 C35 C36 -178.16 . . no
C35 C30 C31 C32 3.07 . . no
C29 C30 C31 C32 -177.06 . . no
C31 C30 C35 C34 -0.77 . . no
C29 C30 C35 C34 179.35 . . no
C29 C30 C35 C36 1.95 . . no
C30 C31 C32 C33 -2.92 . . no
C31 C32 C33 C34 0.32 . . no
C32 C33 C34 C35 2.03 . . no
C33 C34 C35 C36 175.57 . . no
C33 C34 C35 C30 -1.77 . . no
C34 C35 C36 C27 -175.41 . . no
C30 C35 C36 C27 1.93 . . no
N11 C37 C38 C39 -0.18 . . no
C37 C38 C39 C40 -1.49 . . no
C38 C39 C40 C41 2.33 . . no
C39 C40 C41 N11 -1.54 . . no
C39 C40 C41 C42 176.03 . . no
N11 C41 C42 C43 -175.97 . . no
C40 C41 C42 N12 -173.69 . . no
N11 C41 C42 N12 4.03 . . no
C40 C41 C42 C43 6.31 . . no
N13 C44 C45 C54 176.64 . . no
O15 C44 C45 C46 178.88 . . no
O15 C44 C45 C54 -2.14 . . no
N13 C44 C45 C46 -2.33 . . no
C44 C45 C46 C47 -178.60 . . no
C54 C45 C46 O16 -178.54 . . no
C44 C45 C46 O16 0.44 . . no
C54 C45 C46 C47 2.42 . . no
C44 C45 C54 C53 178.68 . . no
C46 C45 C54 C53 -2.31 . . no
O16 C46 C47 C48 -179.72 . . no
C45 C46 C47 N14 -178.79 . . no
C45 C46 C47 C48 -0.66 . . no
O16 C46 C47 N14 2.14 . . no
N14 C47 C48 C49 -0.68 . . no
N14 C47 C48 C53 176.89 . . no
C46 C47 C48 C49 -178.82 . . no
C46 C47 C48 C53 -1.26 . . no
C47 C48 C49 C50 179.08 . . no
C53 C48 C49 C50 1.57 . . no
C47 C48 C53 C52 -178.61 . . no
C47 C48 C53 C54 1.42 . . no
C49 C48 C53 C52 -0.91 . . no
C49 C48 C53 C54 179.12 . . no
C48 C49 C50 C51 -0.98 . . no
C49 C50 C51 C52 -0.31 . . no
C50 C51 C52 C53 0.97 . . no
C51 C52 C53 C48 -0.35 . . no
C51 C52 C53 C54 179.61 . . no
C48 C53 C54 C45 0.35 . . no
C52 C53 C54 C45 -179.61 . . no
